data_7110506
loop_
_publ_author_name
'Hussein, Khansaa'
'Marsden, Colin J.'
'Barthelat, Jean-Claude'
'Rodriguez, Venancio'
'Conejero, Salvador'
'Sabo-Etienne, Sylviane'
'Donnadieu, Bruno'
'Chaudret, Bruno'

_publ_section_title
;
 X-Ray structure and theoretical studies of
 RuH2(\h2-H2)(\h2-H-SiPh3)(PCy3)2, a complex with two different
 \h2-coordinated \s bonds
;
_journal_issue 14
_journal_name_full 'Chemical Communications'
_journal_page_first 1315
_journal_paper_doi 10.1039/a901558b
_journal_year 1999
_chemical_formula_sum 'C58 H91 O P2 Ru Si'
_chemical_formula_weight 995.59
_space_group_IT_number 2
_symmetry_cell_setting triclinic
_symmetry_space_group_name_Hall '-P 1'
_symmetry_space_group_name_H-M 'P -1'
_atom_sites_solution_hydrogens geom
_atom_sites_solution_primary direct
_atom_sites_solution_secondary difmap
_audit_creation_method SHELXL-97
_cell_angle_alpha 94.763(14)
_cell_angle_beta 103.677(14)
_cell_angle_gamma 98.202(15)
_cell_formula_units_Z 4
_cell_length_a 12.7694(16)
_cell_length_b 20.991(3)
_cell_length_c 21.691(2)
_cell_measurement_reflns_used 5000
_cell_measurement_temperature 160(2)
_cell_volume 5550.1(13)
_computing_cell_refinement
;
Stoe and Cie (1996) IPDS Manual. Version 2.75. Stoe and Cie, 
Darmstadt, Germany
;
_computing_data_collection
;
Stoe and Cie (1996) IPDS Manual. Version 2.75. Stoe and Cie, 
Darmstadt, Germany
;
_computing_data_reduction
;
Stoe and Cie (1996) IPDS Manual. Version 2.75. Stoe and Cie, 
Darmstadt, Germany
;
_computing_molecular_graphics
;
Zsolnai,L.(1997). ZORTEP.Molecular Graphics Program.
University of Heidelberg, Germany
;
_computing_publication_material 'SHELXL-97 (Sheldrick, 1997)'
_computing_structure_refinement 'SHELXL-97 (Sheldrick, 1997)'
_computing_structure_solution
;
Altomare, A., Cascarano, G., Giacovazzo G., Guagliardi A., 
Burla M.C., Polidori, G.
  & Camalli, M. (1994) SIR92 - a program for automatic solution 
  of crystal structures
 by direct methods. J. Appl. Cryst. (27), 435'
;
_diffrn_ambient_temperature 160(2)
_diffrn_measured_fraction_theta_full 0.951
_diffrn_measured_fraction_theta_max 0.951
_diffrn_measurement_device_type
;
Stoe and Cie (1996) IPDS Manual. Version 2.75. Stoe and Cie, 
Darmstadt, Germany
;
_diffrn_measurement_method ' rotation'
_diffrn_radiation_monochromator graphite
_diffrn_radiation_source 'fine-focus sealed tube'
_diffrn_radiation_type MoK\a
_diffrn_radiation_wavelength 0.71073
_diffrn_reflns_av_R_equivalents 0.0000
_diffrn_reflns_av_sigmaI/netI 0.1758
_diffrn_reflns_limit_h_max 13
_diffrn_reflns_limit_h_min -13
_diffrn_reflns_limit_k_max 22
_diffrn_reflns_limit_k_min -22
_diffrn_reflns_limit_l_max 23
_diffrn_reflns_limit_l_min 0
_diffrn_reflns_number 14181
_diffrn_reflns_theta_full 22.72
_diffrn_reflns_theta_max 22.72
_diffrn_reflns_theta_min 1.79
_diffrn_standards_number 200
_exptl_absorpt_coefficient_mu 0.342
_exptl_absorpt_correction_type none
_exptl_crystal_colour 'yellow pale'
_exptl_crystal_density_diffrn 1.192
_exptl_crystal_density_meas ?
_exptl_crystal_density_method 'not measured'
_exptl_crystal_description platelet
_exptl_crystal_F_000 2140
_exptl_crystal_size_max 0.3
_exptl_crystal_size_mid 0.1
_exptl_crystal_size_min 0.08
_refine_diff_density_max 0.775
_refine_diff_density_min -0.317
_refine_diff_density_rms 0.064
_refine_ls_extinction_method none
_refine_ls_goodness_of_fit_ref 0.671
_refine_ls_hydrogen_treatment mixed
_refine_ls_matrix_type full
_refine_ls_number_parameters 1198
_refine_ls_number_reflns 14181
_refine_ls_number_restraints 447
_refine_ls_restrained_S_all 0.668
_refine_ls_R_factor_all 0.0997
_refine_ls_R_factor_gt 0.0381
_refine_ls_shift/su_max 0.421
_refine_ls_shift/su_mean 0.009
_refine_ls_structure_factor_coef Fsqd
_refine_ls_weighting_details 'w=1/[\s^2^(Fo^2^)+(0.0095P)^2^+0.0000P] where P=(Fo^2^+2Fc^2^)/3'
_refine_ls_weighting_scheme calc
_refine_ls_wR_factor_gt 0.0626
_refine_ls_wR_factor_ref 0.0725
_reflns_number_gt 6804
_reflns_number_total 14181
_reflns_threshold_expression >2sigma(I)
_cod_data_source_file 901558bsup1.cif
_cod_data_source_block 1
_cod_depositor_comments
;
The following automatic conversions were performed:

'_exptl_crystal_density_meas' value 'none' was changed to '?' - the
value is perceived as not measured.

Automatic conversion script
Id: cif_fix_values 3008 2015-01-20 13:52:24Z robertas 

The following automatic conversions were performed:

'_refine_ls_weighting_scheme' value 'calc
w=1/[\s^2^(Fo^2^)+(0.0095P)^2^+0.0000P] where P=(Fo^2^+2Fc^2^)/3' was
changed to 'calc'. New tag '_refine_ls_weighting_details' was
created. The value of the new tag was set to
'w=1/[\s^2^(Fo^2^)+(0.0095P)^2^+0.0000P] where P=(Fo^2^+2Fc^2^)/3'.

Automatic conversion script
Id: cif_fix_values 3143 2015-03-26 13:38:13Z robertas 
;
_cod_original_cell_volume 5550.0(12)
_cod_original_sg_symbol_H-M P-1
_cod_database_code 7110506
_cell_measurement_2theta_min 3.6
_cell_measurement_2theta_max 48.3

loop_
_symmetry_equiv_pos_as_xyz
'x, y, z'
'-x, -y, -z'

loop_
_atom_site_label
_atom_site_type_symbol
_atom_site_fract_x
_atom_site_fract_y
_atom_site_fract_z
_atom_site_U_iso_or_equiv
_atom_site_adp_type
_atom_site_occupancy
_atom_site_calc_flag
_atom_site_refinement_flags
_atom_site_disorder_assembly
_atom_site_disorder_group
Ru1 Ru 0.85106(4) 0.23854(2) 0.51405(2) 0.01889(14) Uani 1 d DU . .
P1 P 0.95246(11) 0.19981(6) 0.44249(7) 0.0185(3) Uani 1 d U . .
P2 P 0.95676(11) 0.24633(7) 0.62214(7) 0.0227(4) Uani 1 d U . .
Si1 Si 0.65630(13) 0.21657(7) 0.48099(8) 0.0211(4) Uani 1 d DU . .
C11 C 0.5860(4) 0.1718(2) 0.3976(3) 0.0218(13) Uani 1 d U . .
C12 C 0.6074(4) 0.1952(3) 0.3426(3) 0.0246(13) Uani 1 d U . .
H12 H 0.6598 0.2335 0.3476 0.029 Uiso 1 calc R . .
C13 C 0.5564(5) 0.1656(3) 0.2811(3) 0.0315(15) Uani 1 d U . .
H13 H 0.5745 0.1831 0.2453 0.038 Uiso 1 calc R . .
C14 C 0.4802(5) 0.1111(3) 0.2728(3) 0.0340(16) Uani 1 d U . .
H14 H 0.4467 0.0900 0.2309 0.041 Uiso 1 calc R . .
C15 C 0.4510(5) 0.0862(3) 0.3239(3) 0.0342(15) Uani 1 d U . .
H15 H 0.3959 0.0491 0.3174 0.041 Uiso 1 calc R . .
C16 C 0.5034(4) 0.1162(3) 0.3862(3) 0.0274(14) Uani 1 d U . .
H16 H 0.4829 0.0988 0.4215 0.033 Uiso 1 calc R . .
C21 C 0.5909(5) 0.2915(3) 0.4813(3) 0.0236(14) Uani 1 d U . .
C22 C 0.4878(5) 0.2927(3) 0.4426(3) 0.0401(19) Uani 1 d U . .
H22 H 0.4523 0.2551 0.4137 0.048 Uiso 1 calc R . .
C23 C 0.4332(5) 0.3456(3) 0.4436(4) 0.051(2) Uani 1 d U . .
H23 H 0.3628 0.3437 0.4157 0.061 Uiso 1 calc R . .
C24 C 0.4804(6) 0.3991(4) 0.4840(4) 0.067(3) Uani 1 d U . .
H24 H 0.4434 0.4351 0.4853 0.081 Uiso 1 calc R . .
C25 C 0.5819(7) 0.4017(4) 0.5234(5) 0.121(5) Uani 1 d U . .
H25 H 0.6159 0.4399 0.5518 0.146 Uiso 1 calc R . .
C26 C 0.6356(6) 0.3487(4) 0.5222(4) 0.081(3) Uani 1 d U . .
H26 H 0.7059 0.3516 0.5505 0.097 Uiso 1 calc R . .
C31 C 0.5961(4) 0.1651(3) 0.5361(3) 0.0231(12) Uani 1 d U . .
C32 C 0.5466(5) 0.1909(3) 0.5801(3) 0.0342(15) Uani 1 d U . .
H32 H 0.5368 0.2349 0.5806 0.041 Uiso 1 calc R . .
C33 C 0.5101(5) 0.1536(4) 0.6242(3) 0.0489(18) Uani 1 d U . .
H33 H 0.4780 0.1730 0.6547 0.059 Uiso 1 calc R . .
C34 C 0.5206(5) 0.0894(4) 0.6235(3) 0.0472(18) Uani 1 d U . .
H34 H 0.4962 0.0642 0.6534 0.057 Uiso 1 calc R . .
C35 C 0.5669(5) 0.0624(3) 0.5792(3) 0.0406(16) Uani 1 d U . .
H35 H 0.5733 0.0179 0.5778 0.049 Uiso 1 calc R . .
C36 C 0.6043(4) 0.0992(3) 0.5365(3) 0.0329(15) Uani 1 d U . .
H36 H 0.6366 0.0792 0.5065 0.039 Uiso 1 calc R . .
C111 C 1.0853(4) 0.1725(2) 0.4725(3) 0.0219(13) Uani 1 d U . .
H111 H 1.1253 0.2051 0.5098 0.026 Uiso 1 calc R . .
C112 C 1.0720(4) 0.1080(3) 0.5005(3) 0.0267(14) Uani 1 d U . .
H11A H 1.0238 0.1101 0.5300 0.032 Uiso 1 calc R . .
H11B H 1.0365 0.0726 0.4655 0.032 Uiso 1 calc R . .
C113 C 1.1814(5) 0.0925(3) 0.5365(3) 0.0373(16) Uani 1 d U . .
H11C H 1.2156 0.1266 0.5729 0.045 Uiso 1 calc R . .
H11D H 1.1696 0.0506 0.5536 0.045 Uiso 1 calc R . .
C114 C 1.2565(5) 0.0890(3) 0.4923(3) 0.0473(18) Uani 1 d U . .
H11E H 1.2246 0.0530 0.4575 0.057 Uiso 1 calc R . .
H11F H 1.3281 0.0803 0.5164 0.057 Uiso 1 calc R . .
C115 C 1.2727(5) 0.1526(3) 0.4640(3) 0.0441(17) Uani 1 d U . .
H11G H 1.3112 0.1878 0.4986 0.053 Uiso 1 calc R . .
H11H H 1.3189 0.1489 0.4336 0.053 Uiso 1 calc R . .
C116 C 1.1647(5) 0.1697(3) 0.4299(3) 0.0368(16) Uani 1 d U . .
H11I H 1.1306 0.1371 0.3922 0.044 Uiso 1 calc R . .
H11J H 1.1782 0.2124 0.4143 0.044 Uiso 1 calc R . .
C121 C 0.9917(4) 0.2598(2) 0.3899(3) 0.0197(12) Uani 1 d U . .
H121 H 1.0281 0.2369 0.3607 0.024 Uiso 1 calc R . .
C122 C 1.0764(4) 0.3186(2) 0.4270(3) 0.0253(14) Uani 1 d U . .
H12A H 1.0430 0.3439 0.4554 0.030 Uiso 1 calc R . .
H12B H 1.1395 0.3032 0.4540 0.030 Uiso 1 calc R . .
C123 C 1.1161(5) 0.3621(3) 0.3814(3) 0.0290(15) Uani 1 d U . .
H12C H 1.1681 0.4003 0.4064 0.035 Uiso 1 calc R . .
H12D H 1.1552 0.3380 0.3555 0.035 Uiso 1 calc R . .
C124 C 0.8797(8) 0.4278(3) 0.6831(4) 0.086(3) Uani 1 d U . .
H12E H 0.8888 0.4707 0.6675 0.104 Uiso 1 calc R . .
H12F H 0.8006 0.4100 0.6722 0.104 Uiso 1 calc R . .
C125 C 0.9340(5) 0.3283(2) 0.3017(3) 0.0242(14) Uani 1 d U . .
H12G H 0.9641 0.3030 0.2714 0.029 Uiso 1 calc R . .
H12H H 0.8707 0.3451 0.2765 0.029 Uiso 1 calc R . .
C126 C 0.8958(4) 0.2842(3) 0.3469(3) 0.0235(14) Uani 1 d U . .
H12I H 0.8427 0.2467 0.3217 0.028 Uiso 1 calc R . .
H12J H 0.8581 0.3082 0.3738 0.028 Uiso 1 calc R . .
C131 C 0.8637(4) 0.1336(2) 0.3823(2) 0.0178(12) Uani 1 d U . .
H131 H 0.8015 0.1540 0.3598 0.021 Uiso 1 calc R . .
C132 C 0.9109(5) 0.1069(3) 0.3289(3) 0.0315(15) Uani 1 d U . .
H13A H 0.9428 0.1433 0.3093 0.038 Uiso 1 calc R . .
H13B H 0.9702 0.0831 0.3472 0.038 Uiso 1 calc R . .
C133 C 0.8235(6) 0.0614(3) 0.2773(3) 0.0377(17) Uani 1 d U . .
H13C H 0.7677 0.0861 0.2561 0.045 Uiso 1 calc R . .
H13D H 0.8575 0.0436 0.2446 0.045 Uiso 1 calc R . .
C134 C 0.7689(5) 0.0061(3) 0.3053(3) 0.0351(16) Uani 1 d U . .
H13E H 0.8228 -0.0218 0.3220 0.042 Uiso 1 calc R . .
H13F H 0.7092 -0.0207 0.2715 0.042 Uiso 1 calc R . .
C135 C 0.7228(4) 0.0321(3) 0.3589(3) 0.0254(14) Uani 1 d U . .
H13G H 0.6634 0.0560 0.3411 0.031 Uiso 1 calc R . .
H13H H 0.6913 -0.0046 0.3783 0.031 Uiso 1 calc R . .
C136 C 0.8099(4) 0.0769(2) 0.4101(3) 0.0240(13) Uani 1 d U . .
H13I H 0.8664 0.0521 0.4304 0.029 Uiso 1 calc R . .
H13J H 0.7765 0.0938 0.4435 0.029 Uiso 1 calc R . .
C211 C 1.1088(5) 0.2561(3) 0.6361(3) 0.0350(15) Uani 1 d U . .
H211 H 1.1207 0.2188 0.6082 0.042 Uiso 1 calc R . .
C212 C 1.1584(5) 0.3160(4) 0.6109(3) 0.055(2) Uani 1 d U . .
H21A H 1.1138 0.3191 0.5676 0.066 Uiso 1 calc R . .
H21B H 1.1570 0.3553 0.6391 0.066 Uiso 1 calc R . .
C213 C 1.2759(6) 0.3130(5) 0.6082(4) 0.073(3) Uani 1 d U . .
H21C H 1.2768 0.2752 0.5779 0.088 Uiso 1 calc R . .
H21D H 1.3061 0.3527 0.5923 0.088 Uiso 1 calc R . .
C214 C 1.3467(5) 0.3071(4) 0.6737(3) 0.058(2) Uani 1 d U . .
H21E H 1.4212 0.3024 0.6703 0.070 Uiso 1 calc R . .
H21F H 1.3524 0.3470 0.7029 0.070 Uiso 1 calc R . .
C215 C 1.2980(5) 0.2489(4) 0.7009(4) 0.055(2) Uani 1 d U . .
H21G H 1.3424 0.2478 0.7448 0.066 Uiso 1 calc R . .
H21H H 1.3014 0.2088 0.6745 0.066 Uiso 1 calc R . .
C216 C 1.1790(4) 0.2502(3) 0.7027(3) 0.0378(16) Uani 1 d U . .
H21I H 1.1760 0.2874 0.7331 0.045 Uiso 1 calc R . .
H21J H 1.1494 0.2099 0.7179 0.045 Uiso 1 calc R . .
C221 C 0.9290(5) 0.1777(3) 0.6682(3) 0.0346(14) Uani 1 d U . .
H221 H 0.9801 0.1903 0.7116 0.042 Uiso 1 calc R . .
C222 C 0.9594(6) 0.1153(3) 0.6423(3) 0.0459(18) Uani 1 d U . .
H22A H 0.9115 0.1001 0.5991 0.055 Uiso 1 calc R . .
H22B H 1.0359 0.1239 0.6387 0.055 Uiso 1 calc R . .
C223 C 0.9481(6) 0.0628(3) 0.6852(4) 0.063(2) Uani 1 d U . .
H22C H 0.9623 0.0220 0.6650 0.076 Uiso 1 calc R . .
H22D H 1.0034 0.0754 0.7265 0.076 Uiso 1 calc R . .
C224 C 0.8391(6) 0.0520(3) 0.6968(4) 0.064(2) Uani 1 d U . .
H22E H 0.8360 0.0189 0.7266 0.077 Uiso 1 calc R . .
H22F H 0.7844 0.0352 0.6560 0.077 Uiso 1 calc R . .
C225 C 0.8109(7) 0.1132(3) 0.7246(4) 0.059(2) Uani 1 d U . .
H22G H 0.8619 0.1283 0.7670 0.071 Uiso 1 calc R . .
H22H H 0.7359 0.1044 0.7306 0.071 Uiso 1 calc R . .
C226 C 0.8180(5) 0.1683(3) 0.6795(4) 0.0518(19) Uani 1 d U . .
H22I H 0.7622 0.1555 0.6384 0.062 Uiso 1 calc R . .
H22J H 0.8043 0.2092 0.6999 0.062 Uiso 1 calc R . .
C231 C 0.9235(5) 0.3127(2) 0.6728(2) 0.0245(13) Uani 1 d U . .
H231 H 0.8430 0.3016 0.6681 0.029 Uiso 1 calc R . .
C232 C 0.9733(6) 0.3241(4) 0.7438(3) 0.064(2) Uani 1 d U . .
H23A H 1.0515 0.3434 0.7523 0.077 Uiso 1 calc R . .
H23B H 0.9685 0.2822 0.7616 0.077 Uiso 1 calc R . .
C233 C 0.9126(7) 0.3704(4) 0.7770(3) 0.076(3) Uani 1 d U . .
H23C H 0.8345 0.3511 0.7688 0.091 Uiso 1 calc R . .
H23D H 0.9447 0.3764 0.8238 0.091 Uiso 1 calc R . .
C234 C 0.9229(7) 0.4349(3) 0.7515(4) 0.067(2) Uani 1 d U . .
H23E H 0.8828 0.4639 0.7720 0.081 Uiso 1 calc R . .
H23F H 1.0008 0.4553 0.7624 0.081 Uiso 1 calc R . .
C235 C 1.0206(5) 0.3847(3) 0.3376(3) 0.0306(15) Uani 1 d U . .
H23G H 0.9874 0.4133 0.3634 0.037 Uiso 1 calc R . .
H23H H 1.0477 0.4103 0.3066 0.037 Uiso 1 calc R . .
C236 C 0.9405(6) 0.3814(3) 0.6499(4) 0.054(2) Uani 1 d U . .
H23I H 1.0195 0.3993 0.6606 0.065 Uiso 1 calc R . .
H23J H 0.9119 0.3777 0.6030 0.065 Uiso 1 calc R . .
H1 H 0.926(3) 0.3100(14) 0.514(2) 0.025(10) Uiso 1 d D . .
H2 H 0.862(4) 0.3155(13) 0.503(2) 0.032(16) Uiso 1 d D . .
H3 H 0.816(3) 0.1685(19) 0.518(3) 0.062(11) Uiso 1 d D . .
H4 H 0.770(3) 0.2630(19) 0.5439(18) 0.020(8) Uiso 1 d D . .
H5 H 0.767(3) 0.2328(19) 0.4491(19) 0.010(8) Uiso 1 d D . .
Ru2 Ru 0.35070(4) 0.28557(2) 0.08310(2) 0.01976(13) Uani 1 d DU . .
P3 P 0.25086(12) 0.32957(7) 0.15267(7) 0.0199(4) Uani 1 d U . .
P4 P 0.23235(11) 0.25643(6) -0.02332(7) 0.0204(4) Uani 1 d U . .
Si2 Si 0.54576(13) 0.31012(7) 0.10982(8) 0.0206(4) Uani 1 d DU . .
C41 C 0.6025(4) 0.3529(2) 0.0477(3) 0.0209(12) Uani 1 d U . .
C42 C 0.6584(5) 0.3231(3) 0.0088(3) 0.0278(14) Uani 1 d U . .
H42 H 0.6725 0.2806 0.0149 0.033 Uiso 1 calc R . .
C43 C 0.6936(5) 0.3534(3) -0.0379(3) 0.0394(16) Uani 1 d U . .
H43 H 0.7304 0.3312 -0.0640 0.047 Uiso 1 calc R . .
C44 C 0.6765(5) 0.4155(3) -0.0476(3) 0.0401(16) Uani 1 d U . .
H44 H 0.7024 0.4364 -0.0797 0.048 Uiso 1 calc R . .
C45 C 0.6217(5) 0.4470(3) -0.0106(3) 0.0336(15) Uani 1 d U . .
H45 H 0.6091 0.4898 -0.0169 0.040 Uiso 1 calc R . .
C46 C 0.5847(4) 0.4158(3) 0.0362(3) 0.0275(14) Uani 1 d U . .
H46 H 0.5460 0.4379 0.0612 0.033 Uiso 1 calc R . .
C51 C 0.6159(5) 0.2362(3) 0.1167(3) 0.0258(14) Uani 1 d U . .
C52 C 0.5717(5) 0.1755(3) 0.0824(3) 0.046(2) Uani 1 d U . .
H52 H 0.4982 0.1684 0.0574 0.055 Uiso 1 calc R . .
C53 C 0.6305(5) 0.1252(3) 0.0835(4) 0.057(2) Uani 1 d U . .
H53 H 0.5973 0.0846 0.0592 0.068 Uiso 1 calc R . .
C54 C 0.7352(5) 0.1332(3) 0.1189(3) 0.0426(18) Uani 1 d U . .
H54 H 0.7755 0.0985 0.1191 0.051 Uiso 1 calc R . .
C55 C 0.7820(5) 0.1910(3) 0.1541(3) 0.0381(17) Uani 1 d U . .
H55 H 0.8551 0.1967 0.1795 0.046 Uiso 1 calc R . .
C56 C 0.7237(5) 0.2421(3) 0.1533(3) 0.0323(16) Uani 1 d U . .
H56 H 0.7579 0.2822 0.1783 0.039 Uiso 1 calc R . .
C61 C 0.6197(4) 0.3630(3) 0.1882(3) 0.0218(13) Uani 1 d U . .
C62 C 0.6964(4) 0.4191(2) 0.1924(3) 0.0273(14) Uani 1 d U . .
H62 H 0.7107 0.4333 0.1543 0.033 Uiso 1 calc R . .
C63 C 0.7525(5) 0.4547(3) 0.2516(3) 0.0361(16) Uani 1 d U . .
H63 H 0.8029 0.4930 0.2527 0.043 Uiso 1 calc R . .
C64 C 0.7361(5) 0.4356(3) 0.3065(3) 0.0381(17) Uani 1 d U . .
H64 H 0.7756 0.4599 0.3461 0.046 Uiso 1 calc R . .
C65 C 0.6609(5) 0.3800(3) 0.3052(3) 0.0376(16) Uani 1 d U . .
H65 H 0.6477 0.3663 0.3437 0.045 Uiso 1 calc R . .
C66 C 0.6057(4) 0.3451(3) 0.2466(3) 0.0271(14) Uani 1 d U . .
H66 H 0.5556 0.3069 0.2462 0.033 Uiso 1 calc R . .
C311 C 0.2113(4) 0.2728(2) 0.2077(3) 0.0191(12) Uani 1 d U . .
H311 H 0.1778 0.2976 0.2371 0.023 Uiso 1 calc R . .
C312 C 0.1251(4) 0.2147(2) 0.1741(3) 0.0243(13) Uani 1 d U . .
H31A H 0.1543 0.1896 0.1431 0.029 Uiso 1 calc R . .
H31B H 0.0598 0.2303 0.1498 0.029 Uiso 1 calc R . .
C313 C 0.0914(5) 0.1699(3) 0.2209(3) 0.0309(15) Uani 1 d U . .
H31C H 0.0553 0.1934 0.2492 0.037 Uiso 1 calc R . .
H31D H 0.0382 0.1319 0.1968 0.037 Uiso 1 calc R . .
C314 C 0.1896(5) 0.1471(3) 0.2611(3) 0.0331(15) Uani 1 d U . .
H31E H 0.2221 0.1203 0.2333 0.040 Uiso 1 calc R . .
H31F H 0.1666 0.1200 0.2923 0.040 Uiso 1 calc R . .
C315 C 0.2749(5) 0.2055(3) 0.2965(3) 0.0309(15) Uani 1 d U . .
H31G H 0.2440 0.2304 0.3267 0.037 Uiso 1 calc R . .
H31H H 0.3398 0.1901 0.3216 0.037 Uiso 1 calc R . .
C316 C 0.3092(4) 0.2496(3) 0.2497(3) 0.0264(14) Uani 1 d U . .
H31I H 0.3461 0.2258 0.2222 0.032 Uiso 1 calc R . .
H31J H 0.3621 0.2877 0.2740 0.032 Uiso 1 calc R . .
C321 C 0.3396(4) 0.3984(2) 0.2114(3) 0.0211(13) Uani 1 d U . .
H321 H 0.4094 0.3822 0.2283 0.025 Uiso 1 calc R . .
C322 C 0.3006(5) 0.4183(3) 0.2715(3) 0.0386(16) Uani 1 d U . .
H32A H 0.2351 0.4391 0.2591 0.046 Uiso 1 calc R . .
H32B H 0.2805 0.3792 0.2916 0.046 Uiso 1 calc R . .
C323 C 0.3918(6) 0.4654(3) 0.3191(3) 0.0474(19) Uani 1 d U . .
H32C H 0.3656 0.4787 0.3569 0.057 Uiso 1 calc R . .
H32D H 0.4550 0.4433 0.3337 0.057 Uiso 1 calc R . .
C324 C 0.4282(5) 0.5254(3) 0.2898(3) 0.0384(17) Uani 1 d U . .
H32E H 0.3673 0.5502 0.2794 0.046 Uiso 1 calc R . .
H32F H 0.4901 0.5535 0.3211 0.046 Uiso 1 calc R . .
C325 C 0.4627(5) 0.5067(3) 0.2304(3) 0.0372(16) Uani 1 d U . .
H32G H 0.5291 0.4866 0.2418 0.045 Uiso 1 calc R . .
H32H H 0.4813 0.5462 0.2106 0.045 Uiso 1 calc R . .
C326 C 0.3730(5) 0.4591(3) 0.1816(3) 0.0357(15) Uani 1 d U . .
H32I H 0.3086 0.4803 0.1670 0.043 Uiso 1 calc R . .
H32J H 0.4002 0.4467 0.1439 0.043 Uiso 1 calc R . .
C331 C 0.1193(4) 0.3556(3) 0.1186(3) 0.0224(13) Uani 1 d U . .
H331 H 0.0740 0.3167 0.0899 0.027 Uiso 1 calc R . .
C332 C 0.1278(5) 0.4081(3) 0.0741(3) 0.0310(15) Uani 1 d U . .
H33A H 0.1673 0.4494 0.0998 0.037 Uiso 1 calc R . .
H33B H 0.1708 0.3955 0.0440 0.037 Uiso 1 calc R . .
C333 C 0.0171(5) 0.4184(3) 0.0365(3) 0.0389(17) Uani 1 d U . .
H33C H 0.0264 0.4531 0.0091 0.047 Uiso 1 calc R . .
H33D H -0.0210 0.3781 0.0085 0.047 Uiso 1 calc R . .
C334 C -0.0509(5) 0.4370(3) 0.0813(3) 0.0424(18) Uani 1 d U . .
H33E H -0.0157 0.4792 0.1068 0.051 Uiso 1 calc R . .
H33F H -0.1241 0.4420 0.0561 0.051 Uiso 1 calc R . .
C335 C -0.0628(6) 0.3863(4) 0.1254(4) 0.054(2) Uani 1 d U . .
H33G H -0.1048 0.3453 0.1002 0.065 Uiso 1 calc R . .
H33H H -0.1043 0.4006 0.1558 0.065 Uiso 1 calc R . .
C336 C 0.0486(5) 0.3744(3) 0.1628(3) 0.0441(17) Uani 1 d U . .
H33I H 0.0380 0.3393 0.1896 0.053 Uiso 1 calc R . .
H33J H 0.0872 0.4142 0.1916 0.053 Uiso 1 calc R . .
C411 C 0.0812(4) 0.2473(3) -0.0360(3) 0.0240(14) Uani 1 d U . .
H411 H 0.0686 0.2878 -0.0133 0.029 Uiso 1 calc R . .
C412 C 0.0357(5) 0.1927(3) -0.0029(3) 0.0390(16) Uani 1 d U . .
H41A H 0.0815 0.1960 0.0413 0.047 Uiso 1 calc R . .
H41B H 0.0400 0.1506 -0.0256 0.047 Uiso 1 calc R . .
C413 C -0.0823(5) 0.1942(4) -0.0009(4) 0.054(2) Uani 1 d U . .
H41C H -0.1091 0.1570 0.0197 0.065 Uiso 1 calc R . .
H41D H -0.0865 0.2346 0.0247 0.065 Uiso 1 calc R . .
C414 C -0.1533(5) 0.1909(3) -0.0679(3) 0.0451(17) Uani 1 d U . .
H41E H -0.2285 0.1954 -0.0659 0.054 Uiso 1 calc R . .
H41F H -0.1564 0.1480 -0.0917 0.054 Uiso 1 calc R . .
C415 C -0.1097(5) 0.2435(3) -0.1030(3) 0.0430(17) Uani 1 d U . .
H41G H -0.1149 0.2863 -0.0821 0.052 Uiso 1 calc R . .
H41H H -0.1555 0.2383 -0.1475 0.052 Uiso 1 calc R . .
C416 C 0.0079(5) 0.2420(3) -0.1043(3) 0.0352(16) Uani 1 d U . .
H41I H 0.0342 0.2784 -0.1260 0.042 Uiso 1 calc R . .
H41J H 0.0124 0.2010 -0.1289 0.042 Uiso 1 calc R . .
C421 C 0.2622(5) 0.1805(2) -0.0615(3) 0.0204(13) Uani 1 d U . .
H421 H 0.3420 0.1911 -0.0591 0.024 Uiso 1 calc R . .
C422 C 0.2109(5) 0.1596(3) -0.1326(3) 0.0389(17) Uani 1 d U . .
H42A H 0.1322 0.1423 -0.1391 0.047 Uiso 1 calc R . .
H42B H 0.2169 0.1978 -0.1562 0.047 Uiso 1 calc R . .
C423 C 0.2657(6) 0.1083(3) -0.1592(3) 0.053(2) Uani 1 d U . .
H42C H 0.2299 0.0957 -0.2052 0.064 Uiso 1 calc R . .
H42D H 0.3433 0.1264 -0.1552 0.064 Uiso 1 calc R . .
C424 C 0.2596(6) 0.0497(3) -0.1247(3) 0.0493(19) Uani 1 d U . .
H42E H 0.2998 0.0181 -0.1415 0.059 Uiso 1 calc R . .
H42F H 0.1823 0.0289 -0.1324 0.059 Uiso 1 calc R . .
C425 C 0.3082(7) 0.0678(3) -0.0537(3) 0.058(2) Uani 1 d U . .
H42G H 0.3875 0.0841 -0.0456 0.069 Uiso 1 calc R . .
H42H H 0.2990 0.0288 -0.0315 0.069 Uiso 1 calc R . .
C426 C 0.2535(6) 0.1194(3) -0.0270(3) 0.0466(18) Uani 1 d U . .
H42I H 0.2884 0.1313 0.0191 0.056 Uiso 1 calc R . .
H42J H 0.1755 0.1018 -0.0319 0.056 Uiso 1 calc R . .
C431 C 0.2566(4) 0.3121(2) -0.0827(3) 0.0209(12) Uani 1 d U . .
H431 H 0.2060 0.2923 -0.1246 0.025 Uiso 1 calc R . .
C432 C 0.2274(4) 0.3790(2) -0.0685(3) 0.0281(13) Uani 1 d U . .
H43A H 0.1509 0.3740 -0.0649 0.034 Uiso 1 calc R . .
H43B H 0.2755 0.4005 -0.0271 0.034 Uiso 1 calc R . .
C433 C 0.2404(4) 0.4209(3) -0.1207(3) 0.0324(14) Uani 1 d U . .
H43C H 0.1865 0.4017 -0.1611 0.039 Uiso 1 calc R . .
H43D H 0.2246 0.4645 -0.1091 0.039 Uiso 1 calc R . .
C434 C 0.3535(5) 0.4275(3) -0.1312(3) 0.0372(16) Uani 1 d U . .
H43E H 0.4069 0.4518 -0.0928 0.045 Uiso 1 calc R . .
H43F H 0.3569 0.4523 -0.1678 0.045 Uiso 1 calc R . .
C435 C 0.3832(4) 0.3613(3) -0.1444(3) 0.0298(14) Uani 1 d U . .
H43G H 0.4599 0.3665 -0.1478 0.036 Uiso 1 calc R . .
H43H H 0.3358 0.3395 -0.1859 0.036 Uiso 1 calc R . .
C436 C 0.3703(4) 0.3188(3) -0.0923(3) 0.0262(13) Uani 1 d U . .
H43I H 0.3864 0.2753 -0.1040 0.031 Uiso 1 calc R . .
H43J H 0.4236 0.3380 -0.0517 0.031 Uiso 1 calc R . .
H1' H 0.307(4) 0.2149(14) 0.105(2) 0.025(10) Uiso 1 d D . .
H2' H 0.369(3) 0.2131(13) 0.100(2) 0.013(12) Uiso 1 d D . .
H4' H 0.429(3) 0.2660(19) 0.0473(18) 0.020(8) Uiso 1 d D . .
H3' H 0.381(3) 0.3544(19) 0.075(3) 0.062(11) Uiso 1 d D . .
H5' H 0.440(3) 0.3100(19) 0.1458(18) 0.010(8) Uiso 1 d D . .
O1 O 0.4296(4) -0.1209(3) 0.1480(3) 0.0908(18) Uani 1 d U . .
C101 C 0.4267(8) -0.0542(4) 0.1625(4) 0.095(3) Uani 1 d DU . .
H10A H 0.4967 -0.0325 0.1920 0.114 Uiso 1 calc R . .
H10B H 0.3670 -0.0490 0.1835 0.114 Uiso 1 calc R . .
C102 C 0.4081(9) -0.0242(5) 0.1011(5) 0.124(4) Uani 1 d DU . .
H10C H 0.3383 -0.0081 0.0935 0.186 Uiso 1 calc R . .
H10D H 0.4063 -0.0568 0.0656 0.186 Uiso 1 calc R . .
H10E H 0.4675 0.0120 0.1041 0.186 Uiso 1 calc R . .
C103 C 0.4436(8) -0.1538(4) 0.2010(4) 0.091(3) Uani 1 d DU . .
H10F H 0.3872 -0.1463 0.2240 0.109 Uiso 1 calc R . .
H10G H 0.5161 -0.1366 0.2303 0.109 Uiso 1 calc R . .
C104 C 0.4354(7) -0.2249(4) 0.1833(4) 0.102(3) Uani 1 d DU . .
H10H H 0.4200 -0.2481 0.2184 0.153 Uiso 1 calc R . .
H10I H 0.5047 -0.2338 0.1754 0.153 Uiso 1 calc R . .
H10J H 0.3763 -0.2394 0.1446 0.153 Uiso 1 calc R . .
O2 C 0.0000 0.0000 0.0000 0.085(4) Uani 1 d SU . .
C1A C 0.095(3) 0.0229(19) 0.1101(13) 0.148(16) Uani 0.50 d PDU A 1
C2A C 0.0778(16) -0.0076(8) 0.0411(9) 0.077(5) Uani 0.50 d PDU A 1
C3A C -0.0172(17) -0.0262(8) -0.0715(11) 0.083(5) Uani 0.50 d PDU A 2
C4A C -0.113(4) -0.001(2) -0.1134(17) 0.171(17) Uani 0.50 d PDU A 2
O3 C 1.0515(15) 0.4831(4) 0.5148(4) 0.142(5) Uani 0.50 d PU . 1
C1B C 1.0515(15) 0.4831(4) 0.5148(4) 0.142(5) Uani 0.50 d PU . 2
C2B C 1.1452(16) 0.5157(6) 0.5082(6) 0.173(6) Uani 1 d DU . .
C3B C 1.246(2) 0.4802(10) 0.5393(9) 0.158(7) Uani 0.50 d PDU . .

loop_
_atom_site_aniso_label
_atom_site_aniso_U_11
_atom_site_aniso_U_22
_atom_site_aniso_U_33
_atom_site_aniso_U_23
_atom_site_aniso_U_13
_atom_site_aniso_U_12
Ru1 0.0198(3) 0.0197(3) 0.0171(3) 0.0022(2) 0.0035(3) 0.0053(2)
P1 0.0198(8) 0.0175(8) 0.0180(8) 0.0039(6) 0.0038(7) 0.0035(6)
P2 0.0203(8) 0.0270(8) 0.0194(8) -0.0009(7) 0.0036(7) 0.0036(6)
Si1 0.0225(9) 0.0224(9) 0.0204(9) 0.0048(7) 0.0057(8) 0.0079(7)
C11 0.020(3) 0.019(3) 0.029(3) 0.007(2) 0.007(3) 0.009(2)
C12 0.019(3) 0.028(3) 0.025(3) 0.005(2) -0.001(3) 0.008(2)
C13 0.030(3) 0.036(4) 0.024(3) 0.007(3) -0.004(3) 0.009(3)
C14 0.038(4) 0.028(3) 0.033(4) -0.004(3) -0.001(3) 0.013(3)
C15 0.028(3) 0.031(3) 0.036(4) 0.000(3) -0.004(3) 0.001(3)
C16 0.029(3) 0.026(3) 0.031(3) 0.009(3) 0.011(3) 0.008(2)
C21 0.024(3) 0.027(3) 0.022(4) 0.006(3) 0.008(3) 0.006(3)
C22 0.034(4) 0.029(4) 0.053(5) 0.000(3) -0.001(3) 0.015(3)
C23 0.040(4) 0.045(4) 0.066(5) 0.005(3) -0.002(4) 0.028(3)
C24 0.064(5) 0.043(4) 0.085(7) -0.013(4) -0.007(5) 0.035(4)
C25 0.085(7) 0.064(6) 0.168(11) -0.066(6) -0.055(7) 0.046(5)
C26 0.069(5) 0.066(5) 0.079(6) -0.051(5) -0.040(5) 0.047(4)
C31 0.013(3) 0.035(3) 0.020(3) 0.005(2) 0.001(2) 0.004(2)
C32 0.026(3) 0.052(4) 0.028(4) 0.011(3) 0.012(3) 0.009(3)
C33 0.028(4) 0.092(5) 0.033(4) 0.015(4) 0.015(3) 0.016(4)
C34 0.036(4) 0.065(4) 0.040(4) 0.028(4) 0.009(3) -0.005(3)
C35 0.032(4) 0.046(4) 0.039(4) 0.022(3) 0.002(3) -0.007(3)
C36 0.027(3) 0.042(3) 0.032(4) 0.015(3) 0.009(3) 0.004(3)
C111 0.024(3) 0.024(3) 0.019(3) 0.008(2) 0.008(3) 0.006(2)
C112 0.027(3) 0.032(3) 0.023(3) 0.010(3) 0.003(3) 0.015(3)
C113 0.030(3) 0.032(4) 0.047(4) 0.015(3) 0.000(3) 0.007(3)
C114 0.032(4) 0.053(4) 0.055(5) 0.004(3) 0.002(3) 0.016(3)
C115 0.036(4) 0.065(4) 0.045(4) 0.020(3) 0.020(3) 0.029(3)
C116 0.027(3) 0.058(4) 0.036(4) 0.018(3) 0.017(3) 0.019(3)
C121 0.018(3) 0.022(3) 0.019(3) 0.009(2) 0.004(2) 0.002(2)
C122 0.021(3) 0.024(3) 0.030(4) 0.004(2) 0.006(3) 0.002(2)
C123 0.029(3) 0.024(3) 0.031(4) 0.008(3) 0.006(3) -0.001(3)
C124 0.148(8) 0.025(4) 0.074(5) -0.015(4) 0.005(6) 0.023(5)
C125 0.031(3) 0.023(3) 0.021(3) 0.007(2) 0.007(3) 0.010(3)
C126 0.024(3) 0.024(3) 0.025(3) 0.009(2) 0.005(3) 0.009(2)
C131 0.018(3) 0.017(3) 0.019(3) 0.003(2) 0.008(2) 0.002(2)
C132 0.041(4) 0.025(3) 0.029(4) 0.002(3) 0.012(3) 0.000(3)
C133 0.057(5) 0.031(4) 0.024(4) -0.009(3) 0.016(3) -0.002(3)
C134 0.038(4) 0.025(4) 0.034(4) -0.011(3) 0.004(3) -0.005(3)
C135 0.024(3) 0.020(3) 0.030(3) 0.001(3) 0.005(3) 0.002(2)
C136 0.025(3) 0.021(3) 0.026(3) 0.005(2) 0.007(3) 0.000(2)
C211 0.027(3) 0.051(4) 0.027(4) -0.001(3) 0.007(3) 0.010(3)
C212 0.026(3) 0.093(6) 0.032(4) 0.015(4) -0.002(3) -0.019(3)
C213 0.033(4) 0.135(7) 0.035(4) -0.010(4) 0.006(4) -0.026(4)
C214 0.023(3) 0.097(6) 0.045(5) -0.020(4) 0.006(3) -0.001(4)
C215 0.027(3) 0.075(5) 0.056(5) -0.017(4) -0.003(3) 0.015(3)
C216 0.024(3) 0.056(4) 0.032(4) 0.003(3) 0.004(3) 0.010(3)
C221 0.034(3) 0.043(3) 0.037(4) 0.015(3) 0.016(3) 0.022(3)
C222 0.064(4) 0.039(4) 0.056(5) 0.024(3) 0.035(4) 0.035(3)
C223 0.059(5) 0.042(4) 0.092(6) 0.014(4) 0.014(4) 0.023(4)
C224 0.072(5) 0.034(4) 0.090(6) 0.008(4) 0.031(5) -0.001(4)
C225 0.083(6) 0.047(4) 0.061(5) 0.016(4) 0.047(5) 0.007(4)
C226 0.041(4) 0.045(4) 0.066(5) 0.010(3) 0.009(4) 0.004(3)
C231 0.030(3) 0.022(3) 0.016(3) -0.005(2) 0.000(3) -0.001(3)
C232 0.079(6) 0.061(5) 0.043(4) -0.009(3) 0.000(4) 0.019(4)
C233 0.122(7) 0.071(5) 0.041(4) -0.007(4) 0.021(5) 0.044(5)
C234 0.095(6) 0.041(4) 0.059(5) -0.009(4) 0.006(5) 0.016(4)
C235 0.042(4) 0.021(3) 0.029(4) 0.005(3) 0.010(3) 0.005(3)
C236 0.085(5) 0.024(3) 0.056(5) -0.005(3) 0.038(4) -0.009(4)
Ru2 0.0191(3) 0.0226(3) 0.0175(3) 0.0002(2) 0.0050(2) 0.0039(2)
P3 0.0225(8) 0.0201(8) 0.0185(9) 0.0041(7) 0.0064(7) 0.0049(7)
P4 0.0226(8) 0.0179(7) 0.0200(8) 0.0006(6) 0.0055(7) 0.0017(6)
Si2 0.0212(9) 0.0194(9) 0.0211(9) 0.0024(7) 0.0044(8) 0.0049(7)
C41 0.013(3) 0.024(3) 0.024(3) 0.002(2) 0.001(2) 0.004(2)
C42 0.026(3) 0.036(3) 0.025(3) 0.008(3) 0.010(3) 0.011(3)
C43 0.035(4) 0.050(4) 0.038(4) 0.005(3) 0.016(3) 0.013(3)
C44 0.035(4) 0.054(4) 0.030(4) 0.013(3) 0.011(3) -0.006(3)
C45 0.029(3) 0.034(3) 0.036(4) 0.015(3) 0.004(3) 0.002(3)
C46 0.024(3) 0.029(3) 0.026(3) 0.005(3) 0.002(3) 0.001(2)
C51 0.031(3) 0.027(3) 0.021(3) 0.003(2) 0.011(3) 0.003(3)
C52 0.034(4) 0.029(3) 0.063(5) -0.011(3) -0.007(4) 0.008(3)
C53 0.047(4) 0.022(3) 0.087(6) -0.018(4) -0.004(4) 0.011(3)
C54 0.043(4) 0.036(4) 0.054(5) 0.010(3) 0.013(4) 0.021(3)
C55 0.033(4) 0.038(4) 0.045(4) 0.008(3) 0.006(3) 0.016(3)
C56 0.026(3) 0.033(3) 0.035(4) -0.001(3) 0.003(3) 0.006(3)
C61 0.021(3) 0.023(3) 0.025(3) 0.004(2) 0.007(3) 0.010(2)
C62 0.018(3) 0.026(3) 0.033(3) 0.000(3) 0.000(3) 0.004(2)
C63 0.035(4) 0.028(3) 0.035(4) -0.002(3) -0.003(3) -0.007(3)
C64 0.037(4) 0.036(4) 0.031(4) -0.007(3) -0.009(3) 0.008(3)
C65 0.045(4) 0.045(4) 0.022(3) 0.001(3) 0.002(3) 0.015(3)
C66 0.027(3) 0.026(3) 0.027(3) 0.002(3) 0.004(3) 0.009(3)
C311 0.020(3) 0.021(3) 0.020(3) 0.007(2) 0.010(2) 0.004(2)
C312 0.025(3) 0.025(3) 0.019(3) 0.003(2) 0.001(3) 0.001(2)
C313 0.033(3) 0.026(3) 0.035(4) 0.006(3) 0.013(3) -0.003(3)
C314 0.044(4) 0.024(3) 0.033(4) 0.011(3) 0.009(3) 0.006(3)
C315 0.045(4) 0.028(3) 0.021(3) 0.006(3) 0.009(3) 0.007(3)
C316 0.031(3) 0.021(3) 0.028(3) 0.003(2) 0.007(3) 0.006(2)
C321 0.022(3) 0.016(3) 0.027(3) 0.004(2) 0.007(3) 0.006(2)
C322 0.045(4) 0.033(3) 0.034(4) -0.010(3) 0.018(3) -0.010(3)
C323 0.070(5) 0.036(4) 0.033(4) -0.014(3) 0.027(4) -0.011(3)
C324 0.039(4) 0.024(3) 0.048(4) -0.013(3) 0.011(3) 0.001(3)
C325 0.044(4) 0.022(3) 0.045(4) 0.001(3) 0.018(3) -0.006(3)
C326 0.044(4) 0.030(3) 0.030(4) 0.004(3) 0.014(3) -0.010(3)
C331 0.032(3) 0.022(3) 0.016(3) 0.006(2) 0.008(3) 0.008(2)
C332 0.033(3) 0.026(3) 0.038(4) 0.013(3) 0.012(3) 0.008(3)
C333 0.049(4) 0.037(4) 0.034(4) 0.016(3) 0.003(3) 0.023(3)
C334 0.044(4) 0.046(4) 0.040(4) 0.005(3) 0.003(3) 0.029(3)
C335 0.045(4) 0.078(5) 0.056(5) 0.028(4) 0.022(4) 0.039(4)
C336 0.035(4) 0.067(5) 0.045(4) 0.024(3) 0.021(3) 0.028(3)
C411 0.024(3) 0.025(3) 0.024(3) 0.000(3) 0.010(3) 0.005(2)
C412 0.025(3) 0.053(4) 0.037(4) 0.016(3) 0.006(3) -0.005(3)
C413 0.026(3) 0.076(5) 0.055(5) 0.015(4) 0.012(3) -0.015(3)
C414 0.020(3) 0.060(4) 0.050(4) 0.000(3) 0.005(3) -0.001(3)
C415 0.031(3) 0.055(4) 0.035(4) 0.007(3) -0.007(3) 0.004(3)
C416 0.034(3) 0.047(4) 0.021(3) 0.000(3) 0.002(3) 0.002(3)
C421 0.022(3) 0.022(3) 0.020(3) 0.001(2) 0.011(3) 0.004(3)
C422 0.052(4) 0.031(3) 0.033(3) -0.005(3) 0.006(3) 0.017(3)
C423 0.079(5) 0.032(4) 0.048(4) -0.009(3) 0.012(4) 0.019(4)
C424 0.069(5) 0.029(4) 0.046(4) -0.006(3) 0.007(4) 0.013(3)
C425 0.092(6) 0.024(4) 0.053(4) 0.003(3) 0.002(4) 0.026(4)
C426 0.082(5) 0.020(3) 0.037(4) 0.003(3) 0.014(4) 0.010(3)
C431 0.024(3) 0.016(3) 0.024(3) 0.004(2) 0.007(2) 0.004(2)
C432 0.026(3) 0.027(3) 0.034(4) 0.006(3) 0.012(3) 0.007(2)
C433 0.037(3) 0.026(3) 0.037(4) 0.009(3) 0.010(3) 0.010(3)
C434 0.037(4) 0.032(3) 0.050(4) 0.018(3) 0.020(3) 0.006(3)
C435 0.028(3) 0.038(3) 0.026(3) 0.006(3) 0.011(3) 0.007(3)
C436 0.031(3) 0.025(3) 0.024(3) 0.008(2) 0.010(3) 0.003(3)
O1 0.075(4) 0.122(4) 0.065(4) -0.017(3) -0.003(3) 0.031(4)
C101 0.107(7) 0.098(6) 0.077(6) -0.009(5) 0.027(6) 0.009(6)
C102 0.136(10) 0.134(9) 0.105(8) 0.009(7) 0.041(8) 0.021(8)
C103 0.103(7) 0.118(6) 0.053(6) -0.002(5) 0.023(6) 0.022(6)
C104 0.067(6) 0.118(6) 0.104(8) -0.027(6) -0.015(5) 0.046(5)
O2 0.046(7) 0.075(8) 0.111(8) -0.062(8) -0.011(6) 0.035(6)
C1A 0.13(2) 0.13(3) 0.134(15) -0.09(2) -0.067(17) 0.09(2)
C2A 0.106(12) 0.052(10) 0.087(11) 0.023(9) 0.042(9) 0.020(10)
C3A 0.110(14) 0.053(11) 0.097(11) 0.028(9) 0.032(12) 0.024(10)
C4A 0.24(4) 0.10(2) 0.139(16) -0.060(16) -0.06(2) 0.13(2)
O3 0.349(15) 0.038(6) 0.037(6) 0.003(4) 0.060(9) 0.006(8)
C1B 0.349(15) 0.038(6) 0.037(6) 0.003(4) 0.060(9) 0.006(8)
C2B 0.370(18) 0.080(9) 0.074(8) 0.012(7) 0.084(12) 0.008(10)
C3B 0.333(17) 0.095(16) 0.040(12) -0.025(10) 0.077(16) -0.018(16)

loop_
_atom_type_symbol
_atom_type_description
_atom_type_scat_dispersion_real
_atom_type_scat_dispersion_imag
_atom_type_scat_source
C C 0.0020 0.0020 'International Tables Vol C Tables 4.2.6.8 and 6.1.1.4'
H H 0.0000 0.0000 'International Tables Vol C Tables 4.2.6.8 and 6.1.1.4'
O O 0.0080 0.0060 'International Tables Vol C Tables 4.2.6.8 and 6.1.1.4'
Si Si 0.0720 0.0710 'International Tables Vol C Tables 4.2.6.8 and 6.1.1.4'
P P 0.0900 0.0950 'International Tables Vol C Tables 4.2.6.8 and 6.1.1.4'
Ru Ru -1.4200 0.8360 'International Tables Vol C Tables 4.2.6.8 and 6.1.1.4'

loop_
_geom_angle_atom_site_label_1
_geom_angle_atom_site_label_2
_geom_angle_atom_site_label_3
_geom_angle
_geom_angle_site_symmetry_1
_geom_angle_site_symmetry_3
Si1 Ru1 P2 124.85(6) . .
Si1 Ru1 P1 118.49(6) . .
P2 Ru1 P1 109.71(5) . .
Si1 Ru1 H1 124.3(15) . .
P2 Ru1 H1 84.3(16) . .
P1 Ru1 H1 84.0(17) . .
Si1 Ru1 H2 95.5(16) . .
P2 Ru1 H2 100.7(17) . .
P1 Ru1 H2 100.6(18) . .
H1 Ru1 H2 28.9(8) . .
Si1 Ru1 H3 72.3(14) . .
P2 Ru1 H3 88(2) . .
P1 Ru1 H3 85(2) . .
H1 Ru1 H3 163(2) . .
H2 Ru1 H3 168(2) . .
Si1 Ru1 H4 50.2(10) . .
P2 Ru1 H4 83.7(13) . .
P1 Ru1 H4 166.6(13) . .
H1 Ru1 H4 97(2) . .
H2 Ru1 H4 76(2) . .
H3 Ru1 H4 97(3) . .
Si1 Ru1 H5 45.9(11) . .
P2 Ru1 H5 170.7(11) . .
P1 Ru1 H5 78.9(12) . .
H1 Ru1 H5 101(2) . .
H2 Ru1 H5 81(2) . .
H3 Ru1 H5 90(2) . .
H4 Ru1 H5 87.8(17) . .
C111 P1 C121 100.3(2) . .
C111 P1 C131 107.2(2) . .
C121 P1 C131 101.1(2) . .
C111 P1 Ru1 121.72(19) . .
C121 P1 Ru1 114.25(18) . .
C131 P1 Ru1 109.98(18) . .
C231 P2 C221 99.4(3) . .
C231 P2 C211 108.6(3) . .
C221 P2 C211 101.4(3) . .
C231 P2 Ru1 110.66(17) . .
C221 P2 Ru1 117.6(2) . .
C211 P2 Ru1 117.4(2) . .
C21 Si1 C31 105.0(3) . .
C21 Si1 C11 102.3(2) . .
C31 Si1 C11 103.4(2) . .
C21 Si1 Ru1 113.70(19) . .
C31 Si1 Ru1 111.70(16) . .
C11 Si1 Ru1 119.21(18) . .
C21 Si1 H5 107.5(13) . .
C31 Si1 H5 144.3(14) . .
C11 Si1 H5 83.9(14) . .
Ru1 Si1 H5 40.2(14) . .
C12 C11 C16 114.9(5) . .
C12 C11 Si1 121.4(4) . .
C16 C11 Si1 123.6(5) . .
C13 C12 C11 123.6(6) . .
C13 C12 H12 118.2 . .
C11 C12 H12 118.2 . .
C14 C13 C12 119.2(6) . .
C14 C13 H13 120.4 . .
C12 C13 H13 120.4 . .
C13 C14 C15 121.1(6) . .
C13 C14 H14 119.4 . .
C15 C14 H14 119.4 . .
C14 C15 C16 119.4(6) . .
C14 C15 H15 120.3 . .
C16 C15 H15 120.3 . .
C15 C16 C11 121.7(6) . .
C15 C16 H16 119.1 . .
C11 C16 H16 119.1 . .
C22 C21 C26 113.5(5) . .
C22 C21 Si1 121.8(4) . .
C26 C21 Si1 124.6(4) . .
C21 C22 C23 124.1(6) . .
C21 C22 H22 117.9 . .
C23 C22 H22 117.9 . .
C24 C23 C22 119.5(6) . .
C24 C23 H23 120.3 . .
C22 C23 H23 120.3 . .
C23 C24 C25 119.9(6) . .
C23 C24 H24 120.1 . .
C25 C24 H24 120.1 . .
C24 C25 C26 120.2(7) . .
C24 C25 H25 119.9 . .
C26 C25 H25 119.9 . .
C25 C26 C21 122.8(6) . .
C25 C26 H26 118.6 . .
C21 C26 H26 118.6 . .
C32 C31 C36 116.1(6) . .
C32 C31 Si1 122.0(4) . .
C36 C31 Si1 121.8(4) . .
C31 C32 C33 121.6(6) . .
C31 C32 H32 119.2 . .
C33 C32 H32 119.2 . .
C34 C33 C32 120.4(7) . .
C34 C33 H33 119.8 . .
C32 C33 H33 119.8 . .
C35 C34 C33 118.9(7) . .
C35 C34 H34 120.6 . .
C33 C34 H34 120.6 . .
C34 C35 C36 120.8(6) . .
C34 C35 H35 119.6 . .
C36 C35 H35 119.6 . .
C35 C36 C31 122.1(6) . .
C35 C36 H36 118.9 . .
C31 C36 H36 118.9 . .
C116 C111 C112 108.5(4) . .
C116 C111 P1 120.1(4) . .
C112 C111 P1 112.4(4) . .
C116 C111 H111 104.8 . .
C112 C111 H111 104.8 . .
P1 C111 H111 104.8 . .
C113 C112 C111 112.0(5) . .
C113 C112 H11A 109.2 . .
C111 C112 H11A 109.2 . .
C113 C112 H11B 109.2 . .
C111 C112 H11B 109.2 . .
H11A C112 H11B 107.9 . .
C114 C113 C112 110.2(5) . .
C114 C113 H11C 109.6 . .
C112 C113 H11C 109.6 . .
C114 C113 H11D 109.6 . .
C112 C113 H11D 109.6 . .
H11C C113 H11D 108.1 . .
C113 C114 C115 110.2(5) . .
C113 C114 H11E 109.6 . .
C115 C114 H11E 109.6 . .
C113 C114 H11F 109.6 . .
C115 C114 H11F 109.6 . .
H11E C114 H11F 108.1 . .
C116 C115 C114 111.4(5) . .
C116 C115 H11G 109.4 . .
C114 C115 H11G 109.4 . .
C116 C115 H11H 109.4 . .
C114 C115 H11H 109.4 . .
H11G C115 H11H 108.0 . .
C115 C116 C111 112.9(5) . .
C115 C116 H11I 109.0 . .
C111 C116 H11I 109.0 . .
C115 C116 H11J 109.0 . .
C111 C116 H11J 109.0 . .
H11I C116 H11J 107.8 . .
C126 C121 C122 109.0(4) . .
C126 C121 P1 115.0(4) . .
C122 C121 P1 113.1(4) . .
C126 C121 H121 106.4 . .
C122 C121 H121 106.4 . .
P1 C121 H121 106.4 . .
C123 C122 C121 111.2(5) . .
C123 C122 H12A 109.4 . .
C121 C122 H12A 109.4 . .
C123 C122 H12B 109.4 . .
C121 C122 H12B 109.4 . .
H12A C122 H12B 108.0 . .
C235 C123 C122 110.7(5) . .
C235 C123 H12C 109.5 . .
C122 C123 H12C 109.5 . .
C235 C123 H12D 109.5 . .
C122 C123 H12D 109.5 . .
H12C C123 H12D 108.1 . .
C234 C124 C236 110.2(7) . .
C234 C124 H12E 109.6 . .
C236 C124 H12E 109.6 . .
C234 C124 H12F 109.6 . .
C236 C124 H12F 109.6 . .
H12E C124 H12F 108.1 . .
C235 C125 C126 111.5(5) . .
C235 C125 H12G 109.3 . .
C126 C125 H12G 109.3 . .
C235 C125 H12H 109.3 . .
C126 C125 H12H 109.3 . .
H12G C125 H12H 108.0 . .
C125 C126 C121 111.6(5) . .
C125 C126 H12I 109.3 . .
C121 C126 H12I 109.3 . .
C125 C126 H12J 109.3 . .
C121 C126 H12J 109.3 . .
H12I C126 H12J 108.0 . .
C136 C131 C132 108.9(4) . .
C136 C131 P1 115.1(4) . .
C132 C131 P1 117.6(4) . .
C136 C131 H131 104.6 . .
C132 C131 H131 104.6 . .
P1 C131 H131 104.6 . .
C133 C132 C131 111.6(5) . .
C133 C132 H13A 109.3 . .
C131 C132 H13A 109.3 . .
C133 C132 H13B 109.3 . .
C131 C132 H13B 109.3 . .
H13A C132 H13B 108.0 . .
C134 C133 C132 111.4(5) . .
C134 C133 H13C 109.3 . .
C132 C133 H13C 109.3 . .
C134 C133 H13D 109.3 . .
C132 C133 H13D 109.4 . .
H13C C133 H13D 108.0 . .
C133 C134 C135 110.4(5) . .
C133 C134 H13E 109.6 . .
C135 C134 H13E 109.6 . .
C133 C134 H13F 109.6 . .
C135 C134 H13F 109.6 . .
H13E C134 H13F 108.1 . .
C136 C135 C134 111.7(5) . .
C136 C135 H13G 109.3 . .
C134 C135 H13G 109.3 . .
C136 C135 H13H 109.3 . .
C134 C135 H13H 109.3 . .
H13G C135 H13H 107.9 . .
C135 C136 C131 111.5(5) . .
C135 C136 H13I 109.3 . .
C131 C136 H13I 109.3 . .
C135 C136 H13J 109.3 . .
C131 C136 H13J 109.3 . .
H13I C136 H13J 108.0 . .
C212 C211 C216 109.5(5) . .
C212 C211 P2 113.5(4) . .
C216 C211 P2 119.4(5) . .
C212 C211 H211 104.2 . .
C216 C211 H211 104.2 . .
P2 C211 H211 104.2 . .
C213 C212 C211 111.3(7) . .
C213 C212 H21A 109.4 . .
C211 C212 H21A 109.4 . .
C213 C212 H21B 109.4 . .
C211 C212 H21B 109.4 . .
H21A C212 H21B 108.0 . .
C214 C213 C212 111.0(7) . .
C214 C213 H21C 109.4 . .
C212 C213 H21C 109.4 . .
C214 C213 H21D 109.4 . .
C212 C213 H21D 109.4 . .
H21C C213 H21D 108.0 . .
C215 C214 C213 110.5(6) . .
C215 C214 H21E 109.6 . .
C213 C214 H21E 109.6 . .
C215 C214 H21F 109.6 . .
C213 C214 H21F 109.6 . .
H21E C214 H21F 108.1 . .
C214 C215 C216 112.6(6) . .
C214 C215 H21G 109.1 . .
C216 C215 H21G 109.1 . .
C214 C215 H21H 109.1 . .
C216 C215 H21H 109.1 . .
H21G C215 H21H 107.8 . .
C215 C216 C211 110.6(6) . .
C215 C216 H21I 109.5 . .
C211 C216 H21I 109.5 . .
C215 C216 H21J 109.5 . .
C211 C216 H21J 109.5 . .
H21I C216 H21J 108.1 . .
C226 C221 C222 112.9(5) . .
C226 C221 P2 114.2(4) . .
C222 C221 P2 113.0(4) . .
C226 C221 H221 105.2 . .
C222 C221 H221 105.2 . .
P2 C221 H221 105.2 . .
C223 C222 C221 111.5(6) . .
C223 C222 H22A 109.3 . .
C221 C222 H22A 109.3 . .
C223 C222 H22B 109.3 . .
C221 C222 H22B 109.3 . .
H22A C222 H22B 108.0 . .
C224 C223 C222 111.7(6) . .
C224 C223 H22C 109.3 . .
C222 C223 H22C 109.3 . .
C224 C223 H22D 109.3 . .
C222 C223 H22D 109.3 . .
H22C C223 H22D 107.9 . .
C223 C224 C225 111.7(6) . .
C223 C224 H22E 109.3 . .
C225 C224 H22E 109.3 . .
C223 C224 H22F 109.3 . .
C225 C224 H22F 109.3 . .
H22E C224 H22F 107.9 . .
C224 C225 C226 111.1(6) . .
C224 C225 H22G 109.4 . .
C226 C225 H22G 109.4 . .
C224 C225 H22H 109.4 . .
C226 C225 H22H 109.4 . .
H22G C225 H22H 108.0 . .
C221 C226 C225 108.2(5) . .
C221 C226 H22I 110.1 . .
C225 C226 H22I 110.1 . .
C221 C226 H22J 110.1 . .
C225 C226 H22J 110.1 . .
H22I C226 H22J 108.4 . .
C232 C231 C236 104.7(5) . .
C232 C231 P2 120.8(4) . .
C236 C231 P2 115.1(4) . .
C232 C231 H231 104.9 . .
C236 C231 H231 104.9 . .
P2 C231 H231 104.9 . .
C231 C232 C233 110.6(6) . .
C231 C232 H23A 109.5 . .
C233 C232 H23A 109.5 . .
C231 C232 H23B 109.5 . .
C233 C232 H23B 109.5 . .
H23A C232 H23B 108.1 . .
C234 C233 C232 109.7(7) . .
C234 C233 H23C 109.7 . .
C232 C233 H23C 109.7 . .
C234 C233 H23D 109.7 . .
C232 C233 H23D 109.7 . .
H23C C233 H23D 108.2 . .
C124 C234 C233 111.2(6) . .
C124 C234 H23E 109.4 . .
C233 C234 H23E 109.4 . .
C124 C234 H23F 109.4 . .
C233 C234 H23F 109.4 . .
H23E C234 H23F 108.0 . .
C125 C235 C123 112.0(4) . .
C125 C235 H23G 109.2 . .
C123 C235 H23G 109.2 . .
C125 C235 H23H 109.2 . .
C123 C235 H23H 109.2 . .
H23G C235 H23H 107.9 . .
C124 C236 C231 110.0(6) . .
C124 C236 H23I 109.7 . .
C231 C236 H23I 109.7 . .
C124 C236 H23J 109.6 . .
C231 C236 H23J 109.7 . .
H23I C236 H23J 108.2 . .
Si2 Ru2 P3 120.15(6) . .
Si2 Ru2 P4 126.02(6) . .
P3 Ru2 P4 109.49(6) . .
Si2 Ru2 H1' 111.7(16) . .
P3 Ru2 H1' 84.8(15) . .
P4 Ru2 H1' 91.6(16) . .
Si2 Ru2 H2' 84.9(15) . .
P3 Ru2 H2' 108.8(16) . .
P4 Ru2 H2' 98.8(15) . .
H1' Ru2 H2' 29.3(7) . .
Si2 Ru2 H4' 50.2(10) . .
P3 Ru2 H4' 170.2(11) . .
P4 Ru2 H4' 79.0(11) . .
H1' Ru2 H4' 100(2) . .
H2' Ru2 H4' 74(2) . .
Si2 Ru2 H3' 72.8(14) . .
P3 Ru2 H3' 83(2) . .
P4 Ru2 H3' 95(2) . .
H1' Ru2 H3' 168(3) . .
H2' Ru2 H3' 158(2) . .
H4' Ru2 H3' 91(3) . .
Si2 Ru2 H5' 45.8(11) . .
P3 Ru2 H5' 76.6(11) . .
P4 Ru2 H5' 170.7(12) . .
H1' Ru2 H5' 96(2) . .
H2' Ru2 H5' 85(2) . .
H4' Ru2 H5' 94.4(15) . .
H3' Ru2 H5' 79(2) . .
C331 P3 C311 101.3(2) . .
C331 P3 C321 107.8(2) . .
C311 P3 C321 100.9(2) . .
C331 P3 Ru2 119.98(19) . .
C311 P3 Ru2 113.69(18) . .
C321 P3 Ru2 111.13(18) . .
C431 P4 C421 99.7(2) . .
C431 P4 C411 101.7(2) . .
C421 P4 C411 107.3(2) . .
C431 P4 Ru2 115.54(17) . .
C421 P4 Ru2 110.35(18) . .
C411 P4 Ru2 120.1(2) . .
C51 Si2 C41 103.2(2) . .
C51 Si2 C61 101.8(2) . .
C41 Si2 C61 103.4(2) . .
C51 Si2 Ru2 114.21(19) . .
C41 Si2 Ru2 113.62(16) . .
C61 Si2 Ru2 118.70(18) . .
C51 Si2 H5' 115.6(13) . .
C41 Si2 H5' 139.5(13) . .
C61 Si2 H5' 80.2(13) . .
Ru2 Si2 H5' 40.2(13) . .
C42 C41 C46 115.9(6) . .
C42 C41 Si2 122.7(4) . .
C46 C41 Si2 121.3(4) . .
C43 C42 C41 121.9(6) . .
C43 C42 H42 119.0 . .
C41 C42 H42 119.0 . .
C42 C43 C44 121.0(6) . .
C42 C43 H43 119.5 . .
C44 C43 H43 119.5 . .
C45 C44 C43 119.4(6) . .
C45 C44 H44 120.3 . .
C43 C44 H44 120.3 . .
C44 C45 C46 119.5(6) . .
C44 C45 H45 120.2 . .
C46 C45 H45 120.2 . .
C45 C46 C41 122.3(6) . .
C45 C46 H46 118.9 . .
C41 C46 H46 118.9 . .
C52 C51 C56 115.1(5) . .
C52 C51 Si2 124.5(4) . .
C56 C51 Si2 120.0(4) . .
C53 C52 C51 122.4(6) . .
C53 C52 H52 118.8 . .
C51 C52 H52 118.8 . .
C54 C53 C52 120.7(6) . .
C54 C53 H53 119.6 . .
C52 C53 H53 119.6 . .
C53 C54 C55 119.5(6) . .
C53 C54 H54 120.3 . .
C55 C54 H54 120.3 . .
C54 C55 C56 120.4(6) . .
C54 C55 H55 119.8 . .
C56 C55 H55 119.8 . .
C55 C56 C51 121.9(5) . .
C55 C56 H56 119.0 . .
C51 C56 H56 119.0 . .
C66 C61 C62 115.1(5) . .
C66 C61 Si2 121.1(4) . .
C62 C61 Si2 123.6(5) . .
C61 C62 C63 121.5(6) . .
C61 C62 H62 119.2 . .
C63 C62 H62 119.2 . .
C64 C63 C62 121.1(6) . .
C64 C63 H63 119.4 . .
C62 C63 H63 119.4 . .
C63 C64 C65 119.8(6) . .
C63 C64 H64 120.1 . .
C65 C64 H64 120.1 . .
C66 C65 C64 118.7(6) . .
C66 C65 H65 120.6 . .
C64 C65 H65 120.6 . .
C65 C66 C61 123.7(6) . .
C65 C66 H66 118.2 . .
C61 C66 H66 118.2 . .
C312 C311 C316 109.8(4) . .
C312 C311 P3 113.7(4) . .
C316 C311 P3 113.0(4) . .
C312 C311 H311 106.6 . .
C316 C311 H311 106.6 . .
P3 C311 H311 106.6 . .
C311 C312 C313 112.5(4) . .
C311 C312 H31A 109.1 . .
C313 C312 H31A 109.1 . .
C311 C312 H31B 109.1 . .
C313 C312 H31B 109.1 . .
H31A C312 H31B 107.8 . .
C314 C313 C312 110.9(5) . .
C314 C313 H31C 109.5 . .
C312 C313 H31C 109.5 . .
C314 C313 H31D 109.5 . .
C312 C313 H31D 109.5 . .
H31C C313 H31D 108.0 . .
C313 C314 C315 110.1(4) . .
C313 C314 H31E 109.7 . .
C315 C314 H31E 109.6 . .
C313 C314 H31F 109.7 . .
C315 C314 H31F 109.6 . .
H31E C314 H31F 108.2 . .
C316 C315 C314 110.9(5) . .
C316 C315 H31G 109.4 . .
C314 C315 H31G 109.5 . .
C316 C315 H31H 109.5 . .
C314 C315 H31H 109.5 . .
H31G C315 H31H 108.0 . .
C315 C316 C311 111.9(5) . .
C315 C316 H31I 109.2 . .
C311 C316 H31I 109.2 . .
C315 C316 H31J 109.2 . .
C311 C316 H31J 109.2 . .
H31I C316 H31J 107.9 . .
C326 C321 C322 109.3(4) . .
C326 C321 P3 114.5(4) . .
C322 C321 P3 117.3(4) . .
C326 C321 H321 104.8 . .
C322 C321 H321 104.8 . .
P3 C321 H321 104.8 . .
C323 C322 C321 109.7(5) . .
C323 C322 H32A 109.7 . .
C321 C322 H32A 109.7 . .
C323 C322 H32B 109.7 . .
C321 C322 H32B 109.7 . .
H32A C322 H32B 108.2 . .
C324 C323 C322 111.8(6) . .
C324 C323 H32C 109.2 . .
C322 C323 H32C 109.2 . .
C324 C323 H32D 109.3 . .
C322 C323 H32D 109.3 . .
H32C C323 H32D 107.9 . .
C325 C324 C323 110.6(5) . .
C325 C324 H32E 109.5 . .
C323 C324 H32E 109.5 . .
C325 C324 H32F 109.5 . .
C323 C324 H32F 109.5 . .
H32E C324 H32F 108.1 . .
C324 C325 C326 112.2(5) . .
C324 C325 H32G 109.2 . .
C326 C325 H32G 109.2 . .
C324 C325 H32H 109.2 . .
C326 C325 H32H 109.2 . .
H32G C325 H32H 107.9 . .
C321 C326 C325 110.5(5) . .
C321 C326 H32I 109.6 . .
C325 C326 H32I 109.6 . .
C321 C326 H32J 109.6 . .
C325 C326 H32J 109.6 . .
H32I C326 H32J 108.1 . .
C336 C331 C332 108.4(5) . .
C336 C331 P3 119.5(4) . .
C332 C331 P3 113.7(4) . .
C336 C331 H331 104.5 . .
C332 C331 H331 104.5 . .
P3 C331 H331 104.5 . .
C333 C332 C331 112.4(5) . .
C333 C332 H33A 109.1 . .
C331 C332 H33A 109.1 . .
C333 C332 H33B 109.1 . .
C331 C332 H33B 109.1 . .
H33A C332 H33B 107.9 . .
C334 C333 C332 110.3(5) . .
C334 C333 H33C 109.6 . .
C332 C333 H33C 109.6 . .
C334 C333 H33D 109.6 . .
C332 C333 H33D 109.6 . .
H33C C333 H33D 108.1 . .
C335 C334 C333 110.9(5) . .
C335 C334 H33E 109.5 . .
C333 C334 H33E 109.5 . .
C335 C334 H33F 109.5 . .
C333 C334 H33F 109.5 . .
H33E C334 H33F 108.0 . .
C334 C335 C336 111.2(6) . .
C334 C335 H33G 109.4 . .
C336 C335 H33G 109.4 . .
C334 C335 H33H 109.4 . .
C336 C335 H33H 109.4 . .
H33G C335 H33H 108.0 . .
C335 C336 C331 112.0(5) . .
C335 C336 H33I 109.2 . .
C331 C336 H33I 109.2 . .
C335 C336 H33J 109.2 . .
C331 C336 H33J 109.2 . .
H33I C336 H33J 107.9 . .
C412 C411 C416 108.3(5) . .
C412 C411 P4 112.6(4) . .
C416 C411 P4 119.6(5) . .
C412 C411 H411 105.0 . .
C416 C411 H411 105.0 . .
P4 C411 H411 105.0 . .
C411 C412 C413 112.6(5) . .
C411 C412 H41A 109.1 . .
C413 C412 H41A 109.1 . .
C411 C412 H41B 109.1 . .
C413 C412 H41B 109.1 . .
H41A C412 H41B 107.8 . .
C414 C413 C412 110.0(6) . .
C414 C413 H41C 109.7 . .
C412 C413 H41C 109.7 . .
C414 C413 H41D 109.7 . .
C412 C413 H41D 109.7 . .
H41C C413 H41D 108.2 . .
C413 C414 C415 111.4(5) . .
C413 C414 H41E 109.3 . .
C415 C414 H41E 109.3 . .
C413 C414 H41F 109.3 . .
C415 C414 H41F 109.3 . .
H41E C414 H41F 108.0 . .
C414 C415 C416 112.1(5) . .
C414 C415 H41G 109.2 . .
C416 C415 H41G 109.2 . .
C414 C415 H41H 109.2 . .
C416 C415 H41H 109.2 . .
H41G C415 H41H 107.9 . .
C415 C416 C411 110.8(5) . .
C415 C416 H41I 109.5 . .
C411 C416 H41I 109.5 . .
C415 C416 H41J 109.5 . .
C411 C416 H41J 109.5 . .
H41I C416 H41J 108.1 . .
C422 C421 C426 107.4(5) . .
C422 C421 P4 119.0(4) . .
C426 C421 P4 118.0(4) . .
C422 C421 H421 103.3 . .
C426 C421 H421 103.3 . .
P4 C421 H421 103.3 . .
C423 C422 C421 111.7(5) . .
C423 C422 H42A 109.3 . .
C421 C422 H42A 109.3 . .
C423 C422 H42B 109.3 . .
C421 C422 H42B 109.3 . .
H42A C422 H42B 107.9 . .
C424 C423 C422 111.3(6) . .
C424 C423 H42C 109.4 . .
C422 C423 H42C 109.4 . .
C424 C423 H42D 109.4 . .
C422 C423 H42D 109.4 . .
H42C C423 H42D 108.0 . .
C423 C424 C425 110.8(5) . .
C423 C424 H42E 109.5 . .
C425 C424 H42E 109.5 . .
C423 C424 H42F 109.5 . .
C425 C424 H42F 109.5 . .
H42E C424 H42F 108.1 . .
C424 C425 C426 111.0(5) . .
C424 C425 H42G 109.4 . .
C426 C425 H42G 109.4 . .
C424 C425 H42H 109.4 . .
C426 C425 H42H 109.4 . .
H42G C425 H42H 108.0 . .
C425 C426 C421 111.6(6) . .
C425 C426 H42I 109.3 . .
C421 C426 H42I 109.3 . .
C425 C426 H42J 109.3 . .
C421 C426 H42J 109.3 . .
H42I C426 H42J 108.0 . .
C436 C431 C432 110.2(4) . .
C436 C431 P4 113.8(3) . .
C432 C431 P4 113.1(4) . .
C436 C431 H431 106.4 . .
C432 C431 H431 106.4 . .
P4 C431 H431 106.4 . .
C433 C432 C431 111.2(5) . .
C433 C432 H43A 109.4 . .
C431 C432 H43A 109.4 . .
C433 C432 H43B 109.4 . .
C431 C432 H43B 109.4 . .
H43A C432 H43B 108.0 . .
C434 C433 C432 112.1(5) . .
C434 C433 H43C 109.2 . .
C432 C433 H43C 109.2 . .
C434 C433 H43D 109.2 . .
C432 C433 H43D 109.2 . .
H43C C433 H43D 107.9 . .
C433 C434 C435 110.4(5) . .
C433 C434 H43E 109.6 . .
C435 C434 H43E 109.6 . .
C433 C434 H43F 109.6 . .
C435 C434 H43F 109.6 . .
H43E C434 H43F 108.1 . .
C434 C435 C436 112.1(5) . .
C434 C435 H43G 109.2 . .
C436 C435 H43G 109.2 . .
C434 C435 H43H 109.2 . .
C436 C435 H43H 109.2 . .
H43G C435 H43H 107.9 . .
C431 C436 C435 111.4(4) . .
C431 C436 H43I 109.3 . .
C435 C436 H43I 109.3 . .
C431 C436 H43J 109.3 . .
C435 C436 H43J 109.3 . .
H43I C436 H43J 108.0 . .
C103 O1 C101 113.2(7) . .
O1 C101 C102 108.3(8) . .
O1 C101 H10A 110.0 . .
C102 C101 H10A 110.0 . .
O1 C101 H10B 110.0 . .
C102 C101 H10B 110.0 . .
H10A C101 H10B 108.4 . .
C101 C102 H10C 109.5 . .
C101 C102 H10D 109.5 . .
H10C C102 H10D 109.5 . .
C101 C102 H10E 109.5 . .
H10C C102 H10E 109.5 . .
H10D C102 H10E 109.5 . .
O1 C103 C104 111.8(7) . .
O1 C103 H10F 109.3 . .
C104 C103 H10F 109.3 . .
O1 C103 H10G 109.3 . .
C104 C103 H10G 109.3 . .
H10F C103 H10G 107.9 . .
C103 C104 H10H 109.5 . .
C103 C104 H10I 109.5 . .
H10H C104 H10I 109.5 . .
C103 C104 H10J 109.5 . .
H10H C104 H10J 109.5 . .
H10I C104 H10J 109.5 . .
C2A O2 C2A 180.000(5) 2 .
C2A O2 C3A 57.5(10) 2 .
C2A O2 C3A 122.5(10) . .
C2A O2 C3A 122.5(10) 2 2
C2A O2 C3A 57.5(10) . 2
C3A O2 C3A 180.000(3) . 2
O2 C2A C1A 120.6(18) . .
C4A C3A O2 111(2) . .
C2B O3 O3 112.1(11) . 2_766
O3 C2B C3B 110.0(14) . .

loop_
_geom_bond_atom_site_label_1
_geom_bond_atom_site_label_2
_geom_bond_distance
_geom_bond_site_symmetry_2
Ru1 Si1 2.3846(18) .
Ru1 P2 2.3921(16) .
Ru1 P1 2.4058(17) .
Ru1 H1 1.66(2) .
Ru1 H2 1.64(2) .
Ru1 H3 1.49(4) .
Ru1 H4 1.48(4) .
Ru1 H5 1.54(4) .
P1 C111 1.857(5) .
P1 C121 1.860(6) .
P1 C131 1.863(5) .
P2 C231 1.861(5) .
P2 C221 1.861(6) .
P2 C211 1.871(6) .
Si1 C21 1.883(5) .
Si1 C31 1.897(6) .
Si1 C11 1.916(6) .
Si1 H5 1.72(3) .
C11 C12 1.397(8) .
C11 C16 1.418(7) .
C12 C13 1.388(7) .
C12 H12 0.9500 .
C13 C14 1.360(8) .
C13 H13 0.9500 .
C14 C15 1.369(9) .
C14 H14 0.9500 .
C15 C16 1.407(8) .
C15 H15 0.9500 .
C16 H16 0.9500 .
C21 C22 1.388(7) .
C21 C26 1.395(8) .
C22 C23 1.395(8) .
C22 H22 0.9500 .
C23 C24 1.336(9) .
C23 H23 0.9500 .
C24 C25 1.364(10) .
C24 H24 0.9500 .
C25 C26 1.389(9) .
C25 H25 0.9500 .
C26 H26 0.9500 .
C31 C32 1.378(8) .
C31 C36 1.402(8) .
C32 C33 1.406(9) .
C32 H32 0.9500 .
C33 C34 1.372(9) .
C33 H33 0.9500 .
C34 C35 1.366(9) .
C34 H34 0.9500 .
C35 C36 1.380(8) .
C35 H35 0.9500 .
C36 H36 0.9500 .
C111 C116 1.529(8) .
C111 C112 1.534(8) .
C111 H111 1.0000 .
C112 C113 1.523(7) .
C112 H11A 0.9900 .
C112 H11B 0.9900 .
C113 C114 1.512(9) .
C113 H11C 0.9900 .
C113 H11D 0.9900 .
C114 C115 1.522(9) .
C114 H11E 0.9900 .
C114 H11F 0.9900 .
C115 C116 1.510(8) .
C115 H11G 0.9900 .
C115 H11H 0.9900 .
C116 H11I 0.9900 .
C116 H11J 0.9900 .
C121 C126 1.534(7) .
C121 C122 1.544(7) .
C121 H121 1.0000 .
C122 C123 1.523(8) .
C122 H12A 0.9900 .
C122 H12B 0.9900 .
C123 C235 1.519(7) .
C123 H12C 0.9900 .
C123 H12D 0.9900 .
C124 C234 1.443(10) .
C124 C236 1.559(10) .
C124 H12E 0.9900 .
C124 H12F 0.9900 .
C125 C235 1.516(7) .
C125 C126 1.517(8) .
C125 H12G 0.9900 .
C125 H12H 0.9900 .
C126 H12I 0.9900 .
C126 H12J 0.9900 .
C131 C136 1.529(7) .
C131 C132 1.530(7) .
C131 H131 1.0000 .
C132 C133 1.529(8) .
C132 H13A 0.9900 .
C132 H13B 0.9900 .
C133 C134 1.512(9) .
C133 H13C 0.9900 .
C133 H13D 0.9900 .
C134 C135 1.519(8) .
C134 H13E 0.9900 .
C134 H13F 0.9900 .
C135 C136 1.515(7) .
C135 H13G 0.9900 .
C135 H13H 0.9900 .
C136 H13I 0.9900 .
C136 H13J 0.9900 .
C211 C212 1.526(9) .
C211 C216 1.535(8) .
C211 H211 1.0000 .
C212 C213 1.525(10) .
C212 H21A 0.9900 .
C212 H21B 0.9900 .
C213 C214 1.518(10) .
C213 H21C 0.9900 .
C213 H21D 0.9900 .
C214 C215 1.518(10) .
C214 H21E 0.9900 .
C214 H21F 0.9900 .
C215 C216 1.534(8) .
C215 H21G 0.9900 .
C215 H21H 0.9900 .
C216 H21I 0.9900 .
C216 H21J 0.9900 .
C221 C226 1.483(9) .
C221 C222 1.520(7) .
C221 H221 1.0000 .
C222 C223 1.511(9) .
C222 H22A 0.9900 .
C222 H22B 0.9900 .
C223 C224 1.461(10) .
C223 H22C 0.9900 .
C223 H22D 0.9900 .
C224 C225 1.500(9) .
C224 H22E 0.9900 .
C224 H22F 0.9900 .
C225 C226 1.582(10) .
C225 H22G 0.9900 .
C225 H22H 0.9900 .
C226 H22I 0.9900 .
C226 H22J 0.9900 .
C231 C232 1.505(8) .
C231 C236 1.565(8) .
C231 H231 1.0000 .
C232 C233 1.557(9) .
C232 H23A 0.9900 .
C232 H23B 0.9900 .
C233 C234 1.506(10) .
C233 H23C 0.9900 .
C233 H23D 0.9900 .
C234 H23E 0.9900 .
C234 H23F 0.9900 .
C235 H23G 0.9900 .
C235 H23H 0.9900 .
C236 H23I 0.9900 .
C236 H23J 0.9900 .
Ru2 Si2 2.3889(18) .
Ru2 P3 2.4022(17) .
Ru2 P4 2.4162(16) .
Ru2 H1' 1.66(2) .
Ru2 H2' 1.63(2) .
Ru2 H4' 1.48(4) .
Ru2 H3' 1.48(4) .
Ru2 H5' 1.55(4) .
P3 C331 1.846(5) .
P3 C311 1.857(6) .
P3 C321 1.882(5) .
P4 C431 1.859(5) .
P4 C421 1.863(5) .
P4 C411 1.864(6) .
Si2 C51 1.899(5) .
Si2 C41 1.903(6) .
Si2 C61 1.908(6) .
Si2 H5' 1.72(3) .
C41 C42 1.392(7) .
C41 C46 1.405(7) .
C42 C43 1.369(9) .
C42 H42 0.9500 .
C43 C44 1.378(8) .
C43 H43 0.9500 .
C44 C45 1.372(8) .
C44 H44 0.9500 .
C45 C46 1.389(8) .
C45 H45 0.9500 .
C46 H46 0.9500 .
C51 C52 1.391(8) .
C51 C56 1.399(7) .
C52 C53 1.378(8) .
C52 H52 0.9500 .
C53 C54 1.354(8) .
C53 H53 0.9500 .
C54 C55 1.356(8) .
C54 H54 0.9500 .
C55 C56 1.389(8) .
C55 H55 0.9500 .
C56 H56 0.9500 .
C61 C66 1.393(8) .
C61 C62 1.402(7) .
C62 C63 1.405(7) .
C62 H62 0.9500 .
C63 C64 1.340(9) .
C63 H63 0.9500 .
C64 C65 1.395(9) .
C64 H64 0.9500 .
C65 C66 1.388(7) .
C65 H65 0.9500 .
C66 H66 0.9500 .
C311 C312 1.524(7) .
C311 C316 1.530(7) .
C311 H311 1.0000 .
C312 C313 1.534(8) .
C312 H31A 0.9900 .
C312 H31B 0.9900 .
C313 C314 1.511(7) .
C313 H31C 0.9900 .
C313 H31D 0.9900 .
C314 C315 1.532(8) .
C314 H31E 0.9900 .
C314 H31F 0.9900 .
C315 C316 1.526(8) .
C315 H31G 0.9900 .
C315 H31H 0.9900 .
C316 H31I 0.9900 .
C316 H31J 0.9900 .
C321 C326 1.528(8) .
C321 C322 1.548(8) .
C321 H321 1.0000 .
C322 C323 1.528(8) .
C322 H32A 0.9900 .
C322 H32B 0.9900 .
C323 C324 1.519(9) .
C323 H32C 0.9900 .
C323 H32D 0.9900 .
C324 C325 1.498(9) .
C324 H32E 0.9900 .
C324 H32F 0.9900 .
C325 C326 1.534(7) .
C325 H32G 0.9900 .
C325 H32H 0.9900 .
C326 H32I 0.9900 .
C326 H32J 0.9900 .
C331 C336 1.529(8) .
C331 C332 1.532(8) .
C331 H331 1.0000 .
C332 C333 1.510(7) .
C332 H33A 0.9900 .
C332 H33B 0.9900 .
C333 C334 1.510(9) .
C333 H33C 0.9900 .
C333 H33D 0.9900 .
C334 C335 1.505(10) .
C334 H33E 0.9900 .
C334 H33F 0.9900 .
C335 C336 1.528(8) .
C335 H33G 0.9900 .
C335 H33H 0.9900 .
C336 H33I 0.9900 .
C336 H33J 0.9900 .
C411 C412 1.519(8) .
C411 C416 1.539(8) .
C411 H411 1.0000 .
C412 C413 1.523(8) .
C412 H41A 0.9900 .
C412 H41B 0.9900 .
C413 C414 1.509(9) .
C413 H41C 0.9900 .
C413 H41D 0.9900 .
C414 C415 1.509(9) .
C414 H41E 0.9900 .
C414 H41F 0.9900 .
C415 C416 1.514(8) .
C415 H41G 0.9900 .
C415 H41H 0.9900 .
C416 H41I 0.9900 .
C416 H41J 0.9900 .
C421 C422 1.526(8) .
C421 C426 1.541(8) .
C421 H421 1.0000 .
C422 C423 1.512(8) .
C422 H42A 0.9900 .
C422 H42B 0.9900 .
C423 C424 1.493(9) .
C423 H42C 0.9900 .
C423 H42D 0.9900 .
C424 C425 1.513(8) .
C424 H42E 0.9900 .
C424 H42F 0.9900 .
C425 C426 1.516(9) .
C425 H42G 0.9900 .
C425 H42H 0.9900 .
C426 H42I 0.9900 .
C426 H42J 0.9900 .
C431 C436 1.503(7) .
C431 C432 1.529(6) .
C431 H431 1.0000 .
C432 C433 1.517(8) .
C432 H43A 0.9900 .
C432 H43B 0.9900 .
C433 C434 1.504(8) .
C433 H43C 0.9900 .
C433 H43D 0.9900 .
C434 C435 1.516(7) .
C434 H43E 0.9900 .
C434 H43F 0.9900 .
C435 C436 1.522(8) .
C435 H43G 0.9900 .
C435 H43H 0.9900 .
C436 H43I 0.9900 .
C436 H43J 0.9900 .
O1 C103 1.378(10) .
O1 C101 1.418(9) .
C101 C102 1.504(11) .
C101 H10A 0.9900 .
C101 H10B 0.9900 .
C102 H10C 0.9801 .
C102 H10D 0.9801 .
C102 H10E 0.9801 .
C103 C104 1.492(10) .
C103 H10F 0.9900 .
C103 H10G 0.9900 .
C104 H10H 0.9800 .
C104 H10I 0.9800 .
C104 H10J 0.9800 .
O2 C2A 1.206(18) 2
O2 C2A 1.206(19) .
O2 C3A 1.56(2) .
O2 C3A 1.56(2) 2
C1A C2A 1.531(17) .
C3A C4A 1.528(17) .
O3 C2B 1.33(2) .
O3 O3 1.61(3) 2_766
C2B C3B 1.613(16) .
